data_7715277
loop_
_publ_author_name
'Talcik, Jakub'
'Serrato, Melinda R.'
'Del Vecchio, Antonio'
'Colombel-Rouen, Sophie'
'Morvan, Jennifer'
'Roisnel, Thierry'
'Jazzar, Rodolphe'
'Melaimi, Mohand'
'Bertrand, Guy'
'Mauduit, Marc'

_publ_section_title
;
 Cyclic (amino)(barrelene)carbene Ru-complexes: synthesis and reactivity
 in olefin metathesis.
;
_journal_issue 12
_journal_name_full 'Dalton transactions (Cambridge, England : 2003)'
_journal_page_first 5346
_journal_page_last 5350
_journal_paper_doi 10.1039/d4dt00102h
_journal_volume 53
_journal_year 2024
_chemical_formula_moiety 'C33 H35 Cl2 N O Ru, C H2 Cl2'
_chemical_formula_sum 'C34 H37 Cl4 N O Ru'
_chemical_formula_weight 718.51
_space_group_crystal_system triclinic
_space_group_IT_number 2
_space_group_name_Hall '-P 1'
_space_group_name_H-M_alt 'P -1'
_atom_sites_solution_hydrogens geom
_atom_sites_solution_primary dual
_audit_creation_date 2023-05-01
_audit_creation_method
;
Olex2 1.5
(compiled 2023.02.24 svn.rf166f9f3 for OlexSys, GUI svn.r6725)
;
_audit_update_record
;
2023-05-01 deposited with the CCDC.	2024-02-23 downloaded from the CCDC.
;
_cell_angle_alpha 110.149(6)
_cell_angle_beta 96.057(6)
_cell_angle_gamma 90.840(6)
_cell_formula_units_Z 4
_cell_length_a 11.759(2)
_cell_length_b 16.076(3)
_cell_length_c 18.341(3)
_cell_measurement_reflns_used 9814
_cell_measurement_temperature 100
_cell_measurement_theta_max 27.024
_cell_measurement_theta_min 2.221
_cell_volume 3231.9(10)
_computing_cell_refinement 'SAINT v8.37A (Bruker, 2015)'
_computing_data_collection 'APEX2 v2014.11-0 (Bruker, 2014)'
_computing_data_reduction 'SAINT v8.37A (Bruker, 2015)'
_computing_molecular_graphics 'Olex2 1.5 (Dolomanov et al., 2009)'
_computing_publication_material 'Olex2 1.5 (Dolomanov et al., 2009)'
_computing_structure_refinement 'XL  (Sheldrick, 2008)'
_computing_structure_solution 'SHELXT  (Sheldrick, 2015)'
_diffrn_ambient_temperature 100.0
_diffrn_detector 'Bruker APEX-II CCD'
_diffrn_detector_area_resol_mean 7.9
_diffrn_detector_type 'CCD Area Detector'
_diffrn_measured_fraction_theta_full 1.000
_diffrn_measured_fraction_theta_max 0.993
_diffrn_measurement_device 'Kappa Four-Circle Diffractometer'
_diffrn_measurement_device_type 'Bruker APEX-II CCD'
_diffrn_measurement_method '\w and \f scans'
_diffrn_radiation_monochromator graphite
_diffrn_radiation_probe x-ray
_diffrn_radiation_type MoK\a
_diffrn_radiation_wavelength 0.71073
_diffrn_radiation_xray_symbol K-L~3~
_diffrn_reflns_av_R_equivalents 0.0464
_diffrn_reflns_av_unetI/netI 0.0441
_diffrn_reflns_Laue_measured_fraction_full 1.000
_diffrn_reflns_Laue_measured_fraction_max 0.993
_diffrn_reflns_limit_h_max 15
_diffrn_reflns_limit_h_min -14
_diffrn_reflns_limit_k_max 20
_diffrn_reflns_limit_k_min -18
_diffrn_reflns_limit_l_max 23
_diffrn_reflns_limit_l_min -23
_diffrn_reflns_number 55417
_diffrn_reflns_point_group_measured_fraction_full 1.000
_diffrn_reflns_point_group_measured_fraction_max 0.993
_diffrn_reflns_theta_full 25.242
_diffrn_reflns_theta_max 27.136
_diffrn_reflns_theta_min 1.351
_diffrn_source 'sealed tube'
_diffrn_source_current 24.0
_diffrn_source_power 1.2
_diffrn_source_type fine-focus
_diffrn_source_voltage 50.0
_diffrn_standards_number 0
_exptl_absorpt_coefficient_mu 0.844
_exptl_absorpt_correction_T_max 0.4912
_exptl_absorpt_correction_T_min 0.4684
_exptl_absorpt_correction_type multi-scan
_exptl_absorpt_process_details
'SADABS-2016/2 (Bruker,2016/2) was used for absorption correction. wR2(int) was 0.0715 before and 0.0538 after correction. The Ratio of minimum to maximum transmission is 0.9536. The \l/2 correction factor is Not present.'
_exptl_crystal_colour yellow
_exptl_crystal_colour_primary yellow
_exptl_crystal_density_diffrn 1.477
_exptl_crystal_description block
_exptl_crystal_F_000 1472
_exptl_crystal_size_max 0.19
_exptl_crystal_size_mid 0.15
_exptl_crystal_size_min 0.15
_refine_diff_density_max 0.493
_refine_diff_density_min -0.456
_refine_diff_density_rms 0.076
_refine_ls_extinction_method none
_refine_ls_goodness_of_fit_ref 1.034
_refine_ls_hydrogen_treatment constr
_refine_ls_matrix_type full
_refine_ls_number_parameters 751
_refine_ls_number_reflns 14226
_refine_ls_number_restraints 0
_refine_ls_restrained_S_all 1.034
_refine_ls_R_factor_all 0.0385
_refine_ls_R_factor_gt 0.0290
_refine_ls_shift/su_max 0.002
_refine_ls_shift/su_mean 0.000
_refine_ls_structure_factor_coef Fsqd
_refine_ls_weighting_details 'w=1/[\s^2^(Fo^2^)+(0.0211P)^2^+1.8440P] where P=(Fo^2^+2Fc^2^)/3'
_refine_ls_weighting_scheme calc
_refine_ls_wR_factor_gt 0.0637
_refine_ls_wR_factor_ref 0.0683
_reflns_Friedel_coverage 0.000
_reflns_number_gt 11994
_reflns_number_total 14226
_reflns_threshold_expression 'I > 2\s(I)'
_cod_data_source_file d4dt00102h2.cif
_cod_data_source_block gb_mm_134_0m_a
_cod_depositor_comments
;
The following automatic conversions were performed:

data item '_diffrn_radiation_probe' value 'X-ray' was changed to
'x-ray' in accordance with the
/home/data/users/saulius/crontab/automatic-downloads/rss-feeds/RSC/lib/dictionaries/cif_core.dic
dictionary named 'cif_core.dic' version 2.4.2 last updated on
2011-04-26.

Automatic conversion script
Id: cif_fix_values 8170 2020-07-09 18:12:32Z antanas 

 Adding full bibliography for 7715275--7715279.cif.
;
_cod_database_code 7715277
_shelx_shelxl_version_number 2019/1
_shelx_space_group_comment
;
The symmetry employed for this shelxl refinement is uniquely defined
by the following loop, which should always be used as a source of
symmetry information in preference to the above space-group names.
They are only intended as comments.
;
_shelx_estimated_absorpt_t_max 0.884
_shelx_estimated_absorpt_t_min 0.856
_olex2_refinement_description
;
1. Fixed Uiso
 At 1.2 times of:
  All C(H) groups, All C(H,H) groups
 At 1.5 times of:
  All C(H,H,H) groups
2.a Ternary CH refined with riding coordinates:
 C11(H11), C21(H21), C31(H31), C11A(H11A), C21A(H21A), C31A(H31A)
2.b Secondary CH2 refined with riding coordinates:
 C34(H34A,H34B), C34A(H34C,H34D)
2.c Aromatic/amide H refined with riding coordinates:
 C6(H6), C7(H7), C8(H8), C9(H9), C13(H13), C14(H14), C15(H15), C16(H16),
 C18(H18), C24(H24), C27(H27), C28(H28), C29(H29), C30(H30), C6A(H6A), C7A(H7A),
  C8A(H8A), C9A(H9A), C13A(H13A), C14A(H14A), C15A(H15A), C16A(H16A),
 C18A(H18A), C24A(H24A), C27A(H27A), C28A(H28A), C29A(H29A), C30A(H30A)
2.d Idealised Me refined as rotating group:
 C19(H19A,H19B,H19C), C20(H20A,H20B,H20C), C22(H22A,H22B,H22C), C23(H23A,H23B,
 H23C), C32(H32A,H32B,H32C), C33(H33A,H33B,H33C), C19A(H19D,H19E,H19F),
 C20A(H20D,H20E,H20F), C22A(H22D,H22E,H22F), C23A(H23D,H23E,H23F), C32A(H32D,
 H32E,H32F), C33A(H33D,H33E,H33F)
;
_olex2_submission_special_instructions 'No special instructions were received'

loop_
_space_group_symop_operation_xyz
'x, y, z'
'-x, -y, -z'

loop_
_atom_site_label
_atom_site_type_symbol
_atom_site_fract_x
_atom_site_fract_y
_atom_site_fract_z
_atom_site_U_iso_or_equiv
_atom_site_adp_type
_atom_site_occupancy
_atom_site_site_symmetry_order
_atom_site_calc_flag
_atom_site_refinement_flags_posn
_atom_site_refinement_flags_adp
_atom_site_refinement_flags_occupancy
_atom_site_disorder_assembly
_atom_site_disorder_group
Ru1 Ru 0.36056(2) 0.93614(2) 0.75379(2) 0.01008(4) Uani 1 1 d . . . . .
Cl1 Cl 0.19030(4) 0.99918(4) 0.72390(3) 0.01604(11) Uani 1 1 d . . . . .
Cl2 Cl 0.48338(4) 0.88670(3) 0.83679(3) 0.01526(11) Uani 1 1 d . . . . .
O1 O 0.25336(12) 0.80865(9) 0.72680(8) 0.0134(3) Uani 1 1 d . . . . .
N1 N 0.47120(15) 1.10484(11) 0.84481(10) 0.0128(4) Uani 1 1 d . . . . .
C1 C 0.46325(17) 1.03961(13) 0.77559(11) 0.0116(4) Uani 1 1 d . . . . .
C2 C 0.56794(19) 1.17457(14) 0.86229(12) 0.0162(5) Uani 1 1 d . . . . .
C3 C 0.60478(18) 1.15239(14) 0.78207(12) 0.0144(4) Uani 1 1 d . . . . .
C4 C 0.54859(17) 1.06312(13) 0.72768(11) 0.0112(4) Uani 1 1 d . . . . .
C5 C 0.49686(18) 1.07906(13) 0.65292(11) 0.0118(4) Uani 1 1 d . . . . .
C6 C 0.38496(18) 1.06067(14) 0.61684(12) 0.0141(4) Uani 1 1 d . . . . .
H6 H 0.329173 1.035576 0.638222 0.017 Uiso 1 1 calc R U . . .
C7 C 0.35550(19) 1.07967(14) 0.54844(12) 0.0169(5) Uani 1 1 d . . . . .
H7 H 0.278956 1.067757 0.523604 0.020 Uiso 1 1 calc R U . . .
C8 C 0.4363(2) 1.11549(15) 0.51666(12) 0.0177(5) Uani 1 1 d . . . . .
H8 H 0.415423 1.127573 0.469984 0.021 Uiso 1 1 calc R U . . .
C9 C 0.5486(2) 1.13392(15) 0.55305(13) 0.0182(5) Uani 1 1 d . . . . .
H9 H 0.604590 1.158087 0.531101 0.022 Uiso 1 1 calc R U . . .
C10 C 0.57789(19) 1.11682(14) 0.62120(12) 0.0148(4) Uani 1 1 d . . . . .
C11 C 0.69601(19) 1.13406(14) 0.66850(12) 0.0164(5) Uani 1 1 d . . . . .
H11 H 0.753286 1.162005 0.646135 0.020 Uiso 1 1 calc R U . . .
C12 C 0.72874(18) 1.04372(14) 0.67050(12) 0.0144(4) Uani 1 1 d . . . . .
C13 C 0.82494(19) 1.00053(15) 0.64307(12) 0.0179(5) Uani 1 1 d . . . . .
H13 H 0.877437 1.027261 0.620650 0.022 Uiso 1 1 calc R U . . .
C14 C 0.84403(19) 0.91742(15) 0.64867(12) 0.0185(5) Uani 1 1 d . . . . .
H14 H 0.908890 0.886784 0.628855 0.022 Uiso 1 1 calc R U . . .
C15 C 0.76919(19) 0.87945(15) 0.68285(12) 0.0172(5) Uani 1 1 d . . . . .
H15 H 0.784051 0.823502 0.687597 0.021 Uiso 1 1 calc R U . . .
C16 C 0.67157(18) 0.92254(14) 0.71059(11) 0.0131(4) Uani 1 1 d . . . . .
H16 H 0.620559 0.896381 0.734424 0.016 Uiso 1 1 calc R U . . .
C17 C 0.65030(18) 1.00376(14) 0.70286(11) 0.0120(4) Uani 1 1 d . . . . .
C18 C 0.67916(18) 1.19029(14) 0.75274(12) 0.0168(5) Uani 1 1 d . . . . .
H18 H 0.718063 1.246265 0.780687 0.020 Uiso 1 1 calc R U . . .
C19 C 0.5304(2) 1.26970(15) 0.89493(14) 0.0248(5) Uani 1 1 d . . . . .
H19A H 0.593995 1.311209 0.897749 0.037 Uiso 1 1 calc R U . . .
H19B H 0.508161 1.281284 0.947402 0.037 Uiso 1 1 calc R U . . .
H19C H 0.465011 1.277600 0.860569 0.037 Uiso 1 1 calc R U . . .
C20 C 0.6669(2) 1.15872(17) 0.91718(13) 0.0240(5) Uani 1 1 d . . . . .
H20A H 0.645920 1.177468 0.970567 0.036 Uiso 1 1 calc R U . . .
H20B H 0.735913 1.193136 0.916300 0.036 Uiso 1 1 calc R U . . .
H20C H 0.681898 1.095466 0.899613 0.036 Uiso 1 1 calc R U . . .
C21 C 0.38788(19) 1.10311(15) 0.90031(12) 0.0161(5) Uani 1 1 d . . . . .
H21 H 0.349013 1.042422 0.878833 0.019 Uiso 1 1 calc R U . . .
C22 C 0.2936(2) 1.16730(15) 0.90099(13) 0.0210(5) Uani 1 1 d . . . . .
H22A H 0.324214 1.228208 0.929742 0.032 Uiso 1 1 calc R U . . .
H22B H 0.230441 1.153485 0.926535 0.032 Uiso 1 1 calc R U . . .
H22C H 0.265463 1.161490 0.847136 0.032 Uiso 1 1 calc R U . . .
C23 C 0.4428(2) 1.11373(16) 0.98245(12) 0.0227(5) Uani 1 1 d . . . . .
H23A H 0.503040 1.071511 0.979008 0.034 Uiso 1 1 calc R U . . .
H23B H 0.384432 1.102152 1.012662 0.034 Uiso 1 1 calc R U . . .
H23C H 0.476197 1.174358 1.008415 0.034 Uiso 1 1 calc R U . . .
C24 C 0.40119(17) 0.87018(13) 0.65789(11) 0.0113(4) Uani 1 1 d . . . . .
H24 H 0.450546 0.895675 0.632522 0.014 Uiso 1 1 calc R U . . .
C25 C 0.35761(17) 0.77908(14) 0.62111(11) 0.0114(4) Uani 1 1 d . . . . .
C26 C 0.27740(18) 0.74651(14) 0.65781(11) 0.0120(4) Uani 1 1 d . . . . .
C27 C 0.22995(18) 0.66050(14) 0.62555(12) 0.0137(4) Uani 1 1 d . . . . .
H27 H 0.175149 0.639708 0.650703 0.016 Uiso 1 1 calc R U . . .
C28 C 0.26434(18) 0.60494(14) 0.55524(12) 0.0152(4) Uani 1 1 d . . . . .
H28 H 0.231668 0.546024 0.532203 0.018 Uiso 1 1 calc R U . . .
C29 C 0.34515(18) 0.63411(14) 0.51849(12) 0.0143(4) Uani 1 1 d . . . . .
H29 H 0.368261 0.595244 0.471021 0.017 Uiso 1 1 calc R U . . .
C30 C 0.39206(18) 0.72017(14) 0.55125(11) 0.0122(4) Uani 1 1 d . . . . .
H30 H 0.448258 0.739833 0.526338 0.015 Uiso 1 1 calc R U . . .
C31 C 0.16396(18) 0.78718(15) 0.76926(12) 0.0158(5) Uani 1 1 d . . . . .
H31 H 0.173021 0.725899 0.770482 0.019 Uiso 1 1 calc R U . . .
C32 C 0.04683(19) 0.79185(16) 0.72761(14) 0.0219(5) Uani 1 1 d . . . . .
H32A H 0.033862 0.853501 0.732429 0.033 Uiso 1 1 calc R U . . .
H32B H -0.012349 0.769901 0.751333 0.033 Uiso 1 1 calc R U . . .
H32C H 0.043388 0.755148 0.672190 0.033 Uiso 1 1 calc R U . . .
C33 C 0.1845(2) 0.85388(15) 0.85203(13) 0.0207(5) Uani 1 1 d . . . . .
H33A H 0.261674 0.848697 0.875449 0.031 Uiso 1 1 calc R U . . .
H33B H 0.127874 0.841973 0.883288 0.031 Uiso 1 1 calc R U . . .
H33C H 0.177054 0.914024 0.850765 0.031 Uiso 1 1 calc R U . . .
Ru1A Ru 0.98107(2) 0.43838(2) 0.74602(2) 0.00973(4) Uani 1 1 d . . . . .
Cl1A Cl 0.88401(4) 0.38258(3) 0.82542(3) 0.01436(11) Uani 1 1 d . . . . .
Cl2A Cl 1.14240(4) 0.50795(4) 0.72278(3) 0.01663(11) Uani 1 1 d . . . . .
O1A O 1.07685(12) 0.31046(9) 0.71454(8) 0.0145(3) Uani 1 1 d . . . . .
N1A N 0.90101(14) 0.60260(11) 0.84111(9) 0.0109(4) Uani 1 1 d . . . . .
C1A C 0.88727(17) 0.54045(13) 0.76973(11) 0.0114(4) Uani 1 1 d . . . . .
C2A C 0.80874(18) 0.66875(14) 0.85921(12) 0.0136(4) Uani 1 1 d . . . . .
C3A C 0.74943(18) 0.65130(13) 0.77820(12) 0.0130(4) Uani 1 1 d . . . . .
C4A C 0.78779(18) 0.56450(13) 0.72170(11) 0.0111(4) Uani 1 1 d . . . . .
C5A C 0.67722(17) 0.50293(14) 0.69404(11) 0.0110(4) Uani 1 1 d . . . . .
C6A C 0.65840(18) 0.41986(14) 0.69917(11) 0.0131(4) Uani 1 1 d . . . . .
H6A H 0.717503 0.393637 0.721863 0.016 Uiso 1 1 calc R U . . .
C7A C 0.55079(18) 0.37514(15) 0.67034(12) 0.0161(5) Uani 1 1 d . . . . .
H7A H 0.537110 0.318117 0.673411 0.019 Uiso 1 1 calc R U . . .
C8A C 0.46446(19) 0.41320(15) 0.63750(12) 0.0174(5) Uani 1 1 d . . . . .
H8A H 0.392514 0.381694 0.617081 0.021 Uiso 1 1 calc R U . . .
C9A C 0.48258(18) 0.49745(15) 0.63425(12) 0.0168(5) Uani 1 1 d . . . . .
H9A H 0.422838 0.523753 0.612205 0.020 Uiso 1 1 calc R U . . .
C10A C 0.58797(18) 0.54296(14) 0.66325(11) 0.0136(4) Uani 1 1 d . . . . .
C11A C 0.62022(18) 0.63577(14) 0.66489(12) 0.0150(4) Uani 1 1 d . . . . .
H11A H 0.555556 0.663704 0.643627 0.018 Uiso 1 1 calc R U . . .
C12A C 0.72345(18) 0.62470(14) 0.61926(12) 0.0143(4) Uani 1 1 d . . . . .
C13A C 0.73168(19) 0.65034(14) 0.55516(12) 0.0161(5) Uani 1 1 d . . . . .
H13A H 0.668976 0.675970 0.535259 0.019 Uiso 1 1 calc R U . . .
C14A C 0.83234(19) 0.63830(14) 0.52015(12) 0.0174(5) Uani 1 1 d . . . . .
H14A H 0.839127 0.656354 0.476562 0.021 Uiso 1 1 calc R U . . .
C15A C 0.92286(19) 0.59981(14) 0.54915(12) 0.0156(4) Uani 1 1 d . . . . .
H15A H 0.991337 0.591418 0.524866 0.019 Uiso 1 1 calc R U . . .
C16A C 0.91503(18) 0.57319(13) 0.61346(11) 0.0124(4) Uani 1 1 d . . . . .
H16A H 0.977447 0.546801 0.632810 0.015 Uiso 1 1 calc R U . . .
C17A C 0.81471(18) 0.58586(13) 0.64866(11) 0.0117(4) Uani 1 1 d . . . . .
C18A C 0.66522(18) 0.68906(14) 0.75026(12) 0.0155(5) Uani 1 1 d . . . . .
H18A H 0.635559 0.743449 0.779820 0.019 Uiso 1 1 calc R U . . .
C19A C 0.72368(19) 0.64286(15) 0.90690(12) 0.0189(5) Uani 1 1 d . . . . .
H19D H 0.759547 0.655872 0.960626 0.028 Uiso 1 1 calc R U . . .
H19E H 0.702146 0.579304 0.883065 0.028 Uiso 1 1 calc R U . . .
H19F H 0.655110 0.676884 0.907413 0.028 Uiso 1 1 calc R U . . .
C20A C 0.8543(2) 0.76527(14) 0.89933(13) 0.0193(5) Uani 1 1 d . . . . .
H20D H 0.909604 0.779677 0.868488 0.029 Uiso 1 1 calc R U . . .
H20E H 0.891870 0.773383 0.951787 0.029 Uiso 1 1 calc R U . . .
H20F H 0.790488 0.804574 0.903398 0.029 Uiso 1 1 calc R U . . .
C21A C 0.99837(18) 0.60000(14) 0.89969(12) 0.0146(4) Uani 1 1 d . . . . .
H21A H 1.031145 0.540745 0.877127 0.018 Uiso 1 1 calc R U . . .
C22A C 0.9639(2) 0.60384(16) 0.97841(12) 0.0211(5) Uani 1 1 d . . . . .
H22D H 0.903252 0.557960 0.970292 0.032 Uiso 1 1 calc R U . . .
H22E H 0.935655 0.662355 1.005048 0.032 Uiso 1 1 calc R U . . .
H22F H 1.030430 0.593661 1.010572 0.032 Uiso 1 1 calc R U . . .
C23A C 1.0951(2) 0.66820(16) 0.90921(13) 0.0218(5) Uani 1 1 d . . . . .
H23D H 1.072149 0.727480 0.939100 0.033 Uiso 1 1 calc R U . . .
H23E H 1.111668 0.666731 0.857539 0.033 Uiso 1 1 calc R U . . .
H23F H 1.163738 0.654301 0.937116 0.033 Uiso 1 1 calc R U . . .
C24A C 0.91145(18) 0.37787(14) 0.64700(12) 0.0128(4) Uani 1 1 d . . . . .
H24A H 0.853460 0.404264 0.623532 0.015 Uiso 1 1 calc R U . . .
C25A C 0.94541(18) 0.28950(14) 0.60469(12) 0.0133(4) Uani 1 1 d . . . . .
C26A C 1.03325(18) 0.25389(14) 0.64146(12) 0.0134(4) Uani 1 1 d . . . . .
C27A C 1.06913(19) 0.16937(14) 0.60460(13) 0.0180(5) Uani 1 1 d . . . . .
H27A H 1.127599 0.145235 0.629879 0.022 Uiso 1 1 calc R U . . .
C28A C 1.0173(2) 0.12070(15) 0.52958(13) 0.0214(5) Uani 1 1 d . . . . .
H28A H 1.042531 0.063296 0.503421 0.026 Uiso 1 1 calc R U . . .
C29A C 0.9297(2) 0.15373(15) 0.49178(13) 0.0213(5) Uani 1 1 d . . . . .
H29A H 0.894958 0.119137 0.440890 0.026 Uiso 1 1 calc R U . . .
C30A C 0.89415(19) 0.23776(15) 0.52967(12) 0.0174(5) Uani 1 1 d . . . . .
H30A H 0.834203 0.260779 0.504564 0.021 Uiso 1 1 calc R U . . .
C31A C 1.17800(18) 0.28644(15) 0.75605(12) 0.0159(5) Uani 1 1 d . . . . .
H31A H 1.166350 0.224273 0.754994 0.019 Uiso 1 1 calc R U . . .
C32A C 1.18676(19) 0.35053(15) 0.83967(12) 0.0193(5) Uani 1 1 d . . . . .
H32D H 1.117198 0.343573 0.862584 0.029 Uiso 1 1 calc R U . . .
H32E H 1.195274 0.411491 0.840244 0.029 Uiso 1 1 calc R U . . .
H32F H 1.253473 0.337943 0.870230 0.029 Uiso 1 1 calc R U . . .
C33A C 1.28348(19) 0.29413(16) 0.71730(14) 0.0228(5) Uani 1 1 d . . . . .
H33D H 1.297911 0.356061 0.721990 0.034 Uiso 1 1 calc R U . . .
H33E H 1.270987 0.256810 0.661886 0.034 Uiso 1 1 calc R U . . .
H33F H 1.349706 0.274487 0.742994 0.034 Uiso 1 1 calc R U . . .
Cl3 Cl 0.43337(7) 0.53563(5) 0.91572(4) 0.04423(19) Uani 1 1 d . . . . .
Cl4 Cl 0.40880(5) 0.67095(4) 0.84227(4) 0.03438(15) Uani 1 1 d . . . . .
C34 C 0.4229(2) 0.55702(16) 0.82681(13) 0.0246(5) Uani 1 1 d . . . . .
H34A H 0.492180 0.537173 0.800674 0.030 Uiso 1 1 calc R U . . .
H34B H 0.355731 0.522446 0.791724 0.030 Uiso 1 1 calc R U . . .
Cl3A Cl 0.96789(7) 0.05310(5) 0.92990(4) 0.04192(18) Uani 1 1 d . . . . .
Cl4A Cl 0.96338(5) 0.17560(4) 0.84305(4) 0.03271(15) Uani 1 1 d . . . . .
C34A C 0.9471(2) 0.06363(16) 0.83635(13) 0.0238(5) Uani 1 1 d . . . . .
H34C H 1.003280 0.028471 0.803416 0.029 Uiso 1 1 calc R U . . .
H34D H 0.869384 0.039428 0.810824 0.029 Uiso 1 1 calc R U . . .

loop_
_atom_site_aniso_label
_atom_site_aniso_U_11
_atom_site_aniso_U_22
_atom_site_aniso_U_33
_atom_site_aniso_U_23
_atom_site_aniso_U_13
_atom_site_aniso_U_12
Ru1 0.01240(9) 0.00960(9) 0.00780(8) 0.00237(6) 0.00148(6) 0.00081(6)
Cl1 0.0142(3) 0.0184(3) 0.0161(3) 0.0065(2) 0.0025(2) 0.0035(2)
Cl2 0.0186(3) 0.0155(3) 0.0128(2) 0.0066(2) 0.0009(2) 0.0031(2)
O1 0.0147(8) 0.0127(8) 0.0115(7) 0.0015(6) 0.0054(6) -0.0021(6)
N1 0.0164(9) 0.0108(9) 0.0098(8) 0.0024(7) 0.0001(7) 0.0004(7)
C1 0.0137(11) 0.0111(11) 0.0098(10) 0.0040(8) -0.0007(8) 0.0052(8)
C2 0.0175(12) 0.0135(11) 0.0129(10) 0.0000(9) -0.0025(8) -0.0005(9)
C3 0.0169(11) 0.0112(11) 0.0126(10) 0.0028(8) -0.0037(8) -0.0001(9)
C4 0.0127(11) 0.0087(10) 0.0116(10) 0.0033(8) -0.0005(8) -0.0002(8)
C5 0.0185(11) 0.0064(10) 0.0099(10) 0.0018(8) 0.0022(8) 0.0022(8)
C6 0.0153(11) 0.0137(11) 0.0131(10) 0.0040(8) 0.0026(8) 0.0037(8)
C7 0.0177(12) 0.0183(12) 0.0142(11) 0.0052(9) 0.0011(9) 0.0048(9)
C8 0.0256(13) 0.0180(12) 0.0111(10) 0.0065(9) 0.0032(9) 0.0064(9)
C9 0.0229(13) 0.0166(12) 0.0192(11) 0.0101(9) 0.0070(9) 0.0019(9)
C10 0.0190(12) 0.0108(11) 0.0148(11) 0.0041(8) 0.0029(9) 0.0030(9)
C11 0.0167(12) 0.0173(12) 0.0171(11) 0.0088(9) 0.0012(9) -0.0044(9)
C12 0.0151(11) 0.0134(11) 0.0131(10) 0.0042(8) -0.0032(8) -0.0028(8)
C13 0.0148(11) 0.0256(13) 0.0144(11) 0.0083(9) 0.0021(9) -0.0026(9)
C14 0.0138(11) 0.0251(13) 0.0152(11) 0.0042(9) 0.0036(9) 0.0054(9)
C15 0.0171(12) 0.0166(12) 0.0164(11) 0.0049(9) -0.0011(9) 0.0019(9)
C16 0.0126(11) 0.0146(11) 0.0111(10) 0.0034(8) 0.0005(8) -0.0013(8)
C17 0.0125(11) 0.0133(11) 0.0080(10) 0.0014(8) -0.0008(8) 0.0003(8)
C18 0.0183(12) 0.0108(11) 0.0187(11) 0.0038(9) -0.0040(9) -0.0013(9)
C19 0.0319(14) 0.0129(12) 0.0237(13) -0.0009(10) 0.0036(10) -0.0007(10)
C20 0.0198(13) 0.0322(14) 0.0159(11) 0.0055(10) -0.0050(9) -0.0021(10)
C21 0.0210(12) 0.0162(12) 0.0106(10) 0.0035(9) 0.0025(9) 0.0036(9)
C22 0.0266(13) 0.0204(13) 0.0150(11) 0.0033(9) 0.0064(9) 0.0081(10)
C23 0.0305(14) 0.0256(13) 0.0122(11) 0.0066(10) 0.0028(10) 0.0072(10)
C24 0.0108(10) 0.0130(11) 0.0108(10) 0.0053(8) 0.0008(8) 0.0014(8)
C25 0.0116(10) 0.0121(11) 0.0096(10) 0.0035(8) -0.0022(8) 0.0009(8)
C26 0.0139(11) 0.0112(11) 0.0106(10) 0.0035(8) 0.0005(8) 0.0028(8)
C27 0.0123(11) 0.0129(11) 0.0170(11) 0.0067(9) 0.0007(8) 0.0001(8)
C28 0.0169(11) 0.0111(11) 0.0156(11) 0.0038(9) -0.0037(8) 0.0002(8)
C29 0.0180(11) 0.0110(11) 0.0121(10) 0.0025(8) -0.0018(8) 0.0043(8)
C30 0.0122(11) 0.0148(11) 0.0111(10) 0.0064(8) 0.0010(8) 0.0034(8)
C31 0.0164(11) 0.0154(11) 0.0179(11) 0.0077(9) 0.0061(9) -0.0028(9)
C32 0.0175(12) 0.0220(13) 0.0252(13) 0.0059(10) 0.0059(10) 0.0004(10)
C33 0.0216(13) 0.0232(13) 0.0183(12) 0.0068(10) 0.0083(9) -0.0017(10)
Ru1A 0.01063(9) 0.00931(9) 0.00909(8) 0.00327(6) 0.00018(6) 0.00057(6)
Cl1A 0.0154(3) 0.0144(3) 0.0144(2) 0.0070(2) 0.00058(19) -0.0016(2)
Cl2A 0.0125(3) 0.0192(3) 0.0212(3) 0.0113(2) 0.0009(2) -0.0009(2)
O1A 0.0154(8) 0.0137(8) 0.0139(7) 0.0042(6) 0.0009(6) 0.0053(6)
N1A 0.0137(9) 0.0101(9) 0.0086(8) 0.0033(7) 0.0003(7) 0.0014(7)
C1A 0.0133(11) 0.0109(10) 0.0107(10) 0.0047(8) 0.0021(8) -0.0026(8)
C2A 0.0160(11) 0.0115(11) 0.0124(10) 0.0028(8) 0.0019(8) 0.0028(8)
C3A 0.0173(11) 0.0094(11) 0.0107(10) 0.0011(8) 0.0037(8) 0.0012(8)
C4A 0.0139(11) 0.0081(10) 0.0101(10) 0.0018(8) 0.0010(8) 0.0008(8)
C5A 0.0105(10) 0.0141(11) 0.0066(9) 0.0011(8) 0.0017(8) 0.0018(8)
C6A 0.0144(11) 0.0137(11) 0.0108(10) 0.0028(8) 0.0042(8) 0.0026(8)
C7A 0.0174(12) 0.0157(11) 0.0136(11) 0.0021(9) 0.0046(9) -0.0007(9)
C8A 0.0132(11) 0.0242(13) 0.0125(10) 0.0039(9) 0.0003(8) -0.0038(9)
C9A 0.0124(11) 0.0239(13) 0.0152(11) 0.0077(9) 0.0023(8) 0.0069(9)
C10A 0.0160(11) 0.0161(11) 0.0082(10) 0.0029(8) 0.0035(8) 0.0052(9)
C11A 0.0155(11) 0.0164(11) 0.0133(10) 0.0056(9) 0.0007(8) 0.0048(9)
C12A 0.0178(11) 0.0106(11) 0.0132(10) 0.0029(8) 0.0002(8) 0.0019(8)
C13A 0.0209(12) 0.0125(11) 0.0149(11) 0.0059(9) -0.0018(9) 0.0022(9)
C14A 0.0259(13) 0.0136(11) 0.0126(10) 0.0051(9) 0.0006(9) -0.0022(9)
C15A 0.0179(12) 0.0150(11) 0.0140(10) 0.0049(9) 0.0029(9) -0.0011(9)
C16A 0.0135(11) 0.0093(10) 0.0128(10) 0.0025(8) -0.0010(8) -0.0014(8)
C17A 0.0159(11) 0.0071(10) 0.0105(10) 0.0012(8) 0.0006(8) -0.0013(8)
C18A 0.0199(12) 0.0124(11) 0.0136(10) 0.0024(9) 0.0058(9) 0.0045(9)
C19A 0.0199(12) 0.0220(13) 0.0137(11) 0.0040(9) 0.0049(9) 0.0023(9)
C20A 0.0249(13) 0.0128(11) 0.0165(11) 0.0006(9) 0.0014(9) 0.0013(9)
C21A 0.0171(11) 0.0147(11) 0.0102(10) 0.0029(8) -0.0018(8) -0.0003(9)
C22A 0.0287(14) 0.0217(13) 0.0128(11) 0.0068(9) -0.0013(9) -0.0004(10)
C23A 0.0216(13) 0.0217(13) 0.0194(12) 0.0054(10) -0.0032(9) -0.0036(10)
C24A 0.0110(11) 0.0147(11) 0.0144(10) 0.0070(9) 0.0016(8) 0.0007(8)
C25A 0.0147(11) 0.0125(11) 0.0126(10) 0.0033(8) 0.0044(8) 0.0004(8)
C26A 0.0160(11) 0.0106(11) 0.0138(10) 0.0039(8) 0.0036(8) -0.0009(8)
C27A 0.0186(12) 0.0155(12) 0.0226(12) 0.0088(9) 0.0060(9) 0.0042(9)
C28A 0.0247(13) 0.0116(11) 0.0236(12) -0.0013(9) 0.0093(10) 0.0023(9)
C29A 0.0238(13) 0.0178(12) 0.0171(11) -0.0011(9) 0.0046(9) -0.0022(10)
C30A 0.0169(12) 0.0200(12) 0.0135(11) 0.0035(9) 0.0019(9) 0.0000(9)
C31A 0.0129(11) 0.0194(12) 0.0190(11) 0.0114(9) 0.0005(9) 0.0053(9)
C32A 0.0181(12) 0.0234(13) 0.0176(11) 0.0093(10) -0.0006(9) 0.0041(9)
C33A 0.0160(12) 0.0271(14) 0.0239(12) 0.0072(10) 0.0023(9) 0.0034(10)
Cl3 0.0592(5) 0.0452(4) 0.0255(3) 0.0109(3) 0.0006(3) -0.0173(4)
Cl4 0.0233(3) 0.0240(3) 0.0494(4) 0.0057(3) 0.0001(3) 0.0022(3)
C34 0.0233(13) 0.0246(14) 0.0212(12) 0.0027(10) 0.0004(10) -0.0009(10)
Cl3A 0.0539(5) 0.0448(4) 0.0265(3) 0.0140(3) -0.0032(3) 0.0064(3)
Cl4A 0.0266(3) 0.0225(3) 0.0477(4) 0.0106(3) 0.0039(3) -0.0020(3)
C34A 0.0254(13) 0.0210(13) 0.0216(12) 0.0039(10) 0.0005(10) 0.0006(10)

loop_
_atom_type_symbol
_atom_type_description
_atom_type_scat_dispersion_real
_atom_type_scat_dispersion_imag
_atom_type_scat_source
C C 0.0033 0.0016 'International Tables Vol C Tables 4.2.6.8 and 6.1.1.4'
H H 0.0000 0.0000 'International Tables Vol C Tables 4.2.6.8 and 6.1.1.4'
Cl Cl 0.1484 0.1585 'International Tables Vol C Tables 4.2.6.8 and 6.1.1.4'
N N 0.0061 0.0033 'International Tables Vol C Tables 4.2.6.8 and 6.1.1.4'
O O 0.0106 0.0060 'International Tables Vol C Tables 4.2.6.8 and 6.1.1.4'
Ru Ru -1.2594 0.8363 'International Tables Vol C Tables 4.2.6.8 and 6.1.1.4'

loop_
_geom_angle_atom_site_label_1
_geom_angle_atom_site_label_2
_geom_angle_atom_site_label_3
_geom_angle
_geom_angle_site_symmetry_1
_geom_angle_site_symmetry_3
_geom_angle_publ_flag
Cl2 Ru1 Cl1 152.076(19) . . ?
O1 Ru1 Cl1 86.94(4) . . ?
O1 Ru1 Cl2 86.73(4) . . ?
C1 Ru1 Cl1 97.43(6) . . ?
C1 Ru1 Cl2 90.11(6) . . ?
C1 Ru1 O1 175.34(7) . . ?
C24 Ru1 Cl1 103.89(6) . . ?
C24 Ru1 Cl2 101.50(6) . . ?
C24 Ru1 O1 78.81(7) . . ?
C24 Ru1 C1 98.50(9) . . ?
C26 O1 Ru1 110.49(12) . . ?
C26 O1 C31 119.44(16) . . ?
C31 O1 Ru1 130.01(12) . . ?
C1 N1 C2 116.77(17) . . ?
C1 N1 C21 118.63(18) . . ?
C21 N1 C2 124.58(17) . . ?
N1 C1 Ru1 120.35(15) . . ?
N1 C1 C4 107.62(18) . . ?
C4 C1 Ru1 131.97(14) . . ?
N1 C2 C19 113.68(18) . . ?
N1 C2 C20 110.73(18) . . ?
C3 C2 N1 99.86(16) . . ?
C3 C2 C19 112.44(18) . . ?
C3 C2 C20 108.90(18) . . ?
C19 C2 C20 110.72(19) . . ?
C2 C3 C4 110.18(17) . . ?
C18 C3 C2 133.3(2) . . ?
C18 C3 C4 116.33(19) . . ?
C1 C4 C3 104.00(16) . . ?
C1 C4 C5 116.08(17) . . ?
C1 C4 C17 119.88(17) . . ?
C3 C4 C5 105.78(16) . . ?
C3 C4 C17 104.45(16) . . ?
C5 C4 C17 105.21(16) . . ?
C6 C5 C4 128.00(18) . . ?
C6 C5 C10 119.88(19) . . ?
C10 C5 C4 112.12(18) . . ?
C5 C6 H6 120.5 . . ?
C5 C6 C7 119.0(2) . . ?
C7 C6 H6 120.5 . . ?
C6 C7 H7 119.6 . . ?
C8 C7 C6 120.8(2) . . ?
C8 C7 H7 119.6 . . ?
C7 C8 H8 120.0 . . ?
C7 C8 C9 120.0(2) . . ?
C9 C8 H8 120.0 . . ?
C8 C9 H9 120.2 . . ?
C10 C9 C8 119.5(2) . . ?
C10 C9 H9 120.2 . . ?
C5 C10 C11 113.26(18) . . ?
C9 C10 C5 120.7(2) . . ?
C9 C10 C11 126.0(2) . . ?
C10 C11 H11 113.0 . . ?
C10 C11 C18 106.70(17) . . ?
C12 C11 C10 104.54(17) . . ?
C12 C11 H11 113.0 . . ?
C12 C11 C18 106.00(17) . . ?
C18 C11 H11 113.0 . . ?
C13 C12 C11 125.7(2) . . ?
C13 C12 C17 120.4(2) . . ?
C17 C12 C11 113.98(19) . . ?
C12 C13 H13 120.3 . . ?
C12 C13 C14 119.4(2) . . ?
C14 C13 H13 120.3 . . ?
C13 C14 H14 119.8 . . ?
C15 C14 C13 120.3(2) . . ?
C15 C14 H14 119.8 . . ?
C14 C15 H15 119.7 . . ?
C14 C15 C16 120.7(2) . . ?
C16 C15 H15 119.7 . . ?
C15 C16 H16 120.4 . . ?
C17 C16 C15 119.2(2) . . ?
C17 C16 H16 120.4 . . ?
C12 C17 C4 111.18(18) . . ?
C16 C17 C4 128.80(19) . . ?
C16 C17 C12 120.00(19) . . ?
C3 C18 C11 112.54(19) . . ?
C3 C18 H18 123.7 . . ?
C11 C18 H18 123.7 . . ?
C2 C19 H19A 109.5 . . ?
C2 C19 H19B 109.5 . . ?
C2 C19 H19C 109.5 . . ?
H19A C19 H19B 109.5 . . ?
H19A C19 H19C 109.5 . . ?
H19B C19 H19C 109.5 . . ?
C2 C20 H20A 109.5 . . ?
C2 C20 H20B 109.5 . . ?
C2 C20 H20C 109.5 . . ?
H20A C20 H20B 109.5 . . ?
H20A C20 H20C 109.5 . . ?
H20B C20 H20C 109.5 . . ?
N1 C21 H21 105.8 . . ?
N1 C21 C22 111.78(17) . . ?
N1 C21 C23 114.37(18) . . ?
C22 C21 H21 105.8 . . ?
C22 C21 C23 112.46(18) . . ?
C23 C21 H21 105.8 . . ?
C21 C22 H22A 109.5 . . ?
C21 C22 H22B 109.5 . . ?
C21 C22 H22C 109.5 . . ?
H22A C22 H22B 109.5 . . ?
H22A C22 H22C 109.5 . . ?
H22B C22 H22C 109.5 . . ?
C21 C23 H23A 109.5 . . ?
C21 C23 H23B 109.5 . . ?
C21 C23 H23C 109.5 . . ?
H23A C23 H23B 109.5 . . ?
H23A C23 H23C 109.5 . . ?
H23B C23 H23C 109.5 . . ?
Ru1 C24 H24 120.3 . . ?
C25 C24 Ru1 119.48(15) . . ?
C25 C24 H24 120.3 . . ?
C26 C25 C24 118.16(18) . . ?
C26 C25 C30 117.85(19) . . ?
C30 C25 C24 123.98(19) . . ?
O1 C26 C25 112.79(18) . . ?
O1 C26 C27 125.53(19) . . ?
C27 C26 C25 121.68(19) . . ?
C26 C27 H27 120.7 . . ?
C26 C27 C28 118.6(2) . . ?
C28 C27 H27 120.7 . . ?
C27 C28 H28 119.4 . . ?
C29 C28 C27 121.2(2) . . ?
C29 C28 H28 119.4 . . ?
C28 C29 H29 120.2 . . ?
C30 C29 C28 119.66(19) . . ?
C30 C29 H29 120.2 . . ?
C25 C30 H30 119.5 . . ?
C29 C30 C25 120.90(19) . . ?
C29 C30 H30 119.5 . . ?
O1 C31 H31 109.5 . . ?
O1 C31 C32 109.24(17) . . ?
O1 C31 C33 106.00(17) . . ?
C32 C31 H31 109.5 . . ?
C33 C31 H31 109.5 . . ?
C33 C31 C32 113.15(19) . . ?
C31 C32 H32A 109.5 . . ?
C31 C32 H32B 109.5 . . ?
C31 C32 H32C 109.5 . . ?
H32A C32 H32B 109.5 . . ?
H32A C32 H32C 109.5 . . ?
H32B C32 H32C 109.5 . . ?
C31 C33 H33A 109.5 . . ?
C31 C33 H33B 109.5 . . ?
C31 C33 H33C 109.5 . . ?
H33A C33 H33B 109.5 . . ?
H33A C33 H33C 109.5 . . ?
H33B C33 H33C 109.5 . . ?
Cl1A Ru1A Cl2A 151.154(19) . . ?
O1A Ru1A Cl1A 86.67(4) . . ?
O1A Ru1A Cl2A 87.77(4) . . ?
C1A Ru1A Cl1A 90.43(6) . . ?
C1A Ru1A Cl2A 96.75(6) . . ?
C1A Ru1A O1A 174.92(7) . . ?
C24A Ru1A Cl1A 103.95(7) . . ?
C24A Ru1A Cl2A 102.70(6) . . ?
C24A Ru1A O1A 78.93(7) . . ?
C24A Ru1A C1A 97.77(9) . . ?
C26A O1A Ru1A 109.82(12) . . ?
C26A O1A C31A 119.50(16) . . ?
C31A O1A Ru1A 130.42(12) . . ?
C1A N1A C2A 115.99(17) . . ?
C1A N1A C21A 120.17(17) . . ?
C21A N1A C2A 123.68(16) . . ?
N1A C1A Ru1A 120.04(15) . . ?
N1A C1A C4A 108.13(17) . . ?
C4A C1A Ru1A 131.71(14) . . ?
N1A C2A C19A 110.25(17) . . ?
N1A C2A C20A 114.21(17) . . ?
C3A C2A N1A 100.19(15) . . ?
C3A C2A C19A 108.01(18) . . ?
C3A C2A C20A 112.50(18) . . ?
C20A C2A C19A 111.07(17) . . ?
C2A C3A C4A 109.92(17) . . ?
C18A C3A C2A 133.03(19) . . ?
C18A C3A C4A 116.49(18) . . ?
C1A C4A C3A 103.67(16) . . ?
C1A C4A C5A 119.36(17) . . ?
C1A C4A C17A 117.48(17) . . ?
C3A C4A C5A 104.27(16) . . ?
C3A C4A C17A 105.43(16) . . ?
C5A C4A C17A 105.01(16) . . ?
C6A C5A C4A 128.31(18) . . ?
C6A C5A C10A 120.22(19) . . ?
C10A C5A C4A 111.43(18) . . ?
C5A C6A H6A 120.5 . . ?
C5A C6A C7A 119.0(2) . . ?
C7A C6A H6A 120.5 . . ?
C6A C7A H7A 119.7 . . ?
C8A C7A C6A 120.7(2) . . ?
C8A C7A H7A 119.7 . . ?
C7A C8A H8A 119.9 . . ?
C7A C8A C9A 120.2(2) . . ?
C9A C8A H8A 119.9 . . ?
C8A C9A H9A 120.1 . . ?
C10A C9A C8A 119.9(2) . . ?
C10A C9A H9A 120.1 . . ?
C5A C10A C11A 114.06(19) . . ?
C9A C10A C5A 119.9(2) . . ?
C9A C10A C11A 125.99(19) . . ?
C10A C11A H11A 113.1 . . ?
C10A C11A C12A 105.12(17) . . ?
C10A C11A C18A 105.68(16) . . ?
C12A C11A H11A 113.1 . . ?
C12A C11A C18A 106.02(17) . . ?
C18A C11A H11A 113.1 . . ?
C13A C12A C11A 125.53(19) . . ?
C13A C12A C17A 120.9(2) . . ?
C17A C12A C11A 113.61(18) . . ?
C12A C13A H13A 120.2 . . ?
C12A C13A C14A 119.5(2) . . ?
C14A C13A H13A 120.2 . . ?
C13A C14A H14A 120.1 . . ?
C15A C14A C13A 119.7(2) . . ?
C15A C14A H14A 120.1 . . ?
C14A C15A H15A 119.4 . . ?
C14A C15A C16A 121.1(2) . . ?
C16A C15A H15A 119.4 . . ?
C15A C16A H16A 120.5 . . ?
C17A C16A C15A 119.0(2) . . ?
C17A C16A H16A 120.5 . . ?
C12A C17A C4A 112.07(18) . . ?
C16A C17A C4A 128.19(19) . . ?
C16A C17A C12A 119.72(19) . . ?
C3A C18A C11A 112.78(18) . . ?
C3A C18A H18A 123.6 . . ?
C11A C18A H18A 123.6 . . ?
C2A C19A H19D 109.5 . . ?
C2A C19A H19E 109.5 . . ?
C2A C19A H19F 109.5 . . ?
H19D C19A H19E 109.5 . . ?
H19D C19A H19F 109.5 . . ?
H19E C19A H19F 109.5 . . ?
C2A C20A H20D 109.5 . . ?
C2A C20A H20E 109.5 . . ?
C2A C20A H20F 109.5 . . ?
H20D C20A H20E 109.5 . . ?
H20D C20A H20F 109.5 . . ?
H20E C20A H20F 109.5 . . ?
N1A C21A H21A 105.7 . . ?
N1A C21A C22A 114.72(18) . . ?
N1A C21A C23A 112.54(17) . . ?
C22A C21A H21A 105.7 . . ?
C23A C21A H21A 105.7 . . ?
C23A C21A C22A 111.56(18) . . ?
C21A C22A H22D 109.5 . . ?
C21A C22A H22E 109.5 . . ?
C21A C22A H22F 109.5 . . ?
H22D C22A H22E 109.5 . . ?
H22D C22A H22F 109.5 . . ?
H22E C22A H22F 109.5 . . ?
C21A C23A H23D 109.5 . . ?
C21A C23A H23E 109.5 . . ?
C21A C23A H23F 109.5 . . ?
H23D C23A H23E 109.5 . . ?
H23D C23A H23F 109.5 . . ?
H23E C23A H23F 109.5 . . ?
Ru1A C24A H24A 120.2 . . ?
C25A C24A Ru1A 119.61(15) . . ?
C25A C24A H24A 120.2 . . ?
C26A C25A C24A 118.04(19) . . ?
C30A C25A C24A 123.18(19) . . ?
C30A C25A C26A 118.77(19) . . ?
O1A C26A C25A 113.55(17) . . ?
O1A C26A C27A 125.42(19) . . ?
C27A C26A C25A 121.0(2) . . ?
C26A C27A H27A 120.8 . . ?
C26A C27A C28A 118.4(2) . . ?
C28A C27A H27A 120.8 . . ?
C27A C28A H28A 119.0 . . ?
C27A C28A C29A 122.0(2) . . ?
C29A C28A H28A 119.0 . . ?
C28A C29A H29A 120.6 . . ?
C30A C29A C28A 118.8(2) . . ?
C30A C29A H29A 120.6 . . ?
C25A C30A H30A 119.5 . . ?
C29A C30A C25A 120.9(2) . . ?
C29A C30A H30A 119.5 . . ?
O1A C31A H31A 109.8 . . ?
O1A C31A C32A 105.80(16) . . ?
O1A C31A C33A 109.72(17) . . ?
C32A C31A H31A 109.8 . . ?
C32A C31A C33A 111.95(19) . . ?
C33A C31A H31A 109.8 . . ?
C31A C32A H32D 109.5 . . ?
C31A C32A H32E 109.5 . . ?
C31A C32A H32F 109.5 . . ?
H32D C32A H32E 109.5 . . ?
H32D C32A H32F 109.5 . . ?
H32E C32A H32F 109.5 . . ?
C31A C33A H33D 109.5 . . ?
C31A C33A H33E 109.5 . . ?
C31A C33A H33F 109.5 . . ?
H33D C33A H33E 109.5 . . ?
H33D C33A H33F 109.5 . . ?
H33E C33A H33F 109.5 . . ?
Cl3 C34 H34A 109.3 . . ?
Cl3 C34 H34B 109.3 . . ?
Cl4 C34 Cl3 111.80(13) . . ?
Cl4 C34 H34A 109.3 . . ?
Cl4 C34 H34B 109.3 . . ?
H34A C34 H34B 107.9 . . ?
Cl3A C34A H34C 109.3 . . ?
Cl3A C34A H34D 109.3 . . ?
Cl4A C34A Cl3A 111.48(13) . . ?
Cl4A C34A H34C 109.3 . . ?
Cl4A C34A H34D 109.3 . . ?
H34C C34A H34D 108.0 . . ?

loop_
_geom_bond_atom_site_label_1
_geom_bond_atom_site_label_2
_geom_bond_distance
_geom_bond_site_symmetry_2
_geom_bond_publ_flag
Ru1 Cl1 2.3551(6) . ?
Ru1 Cl2 2.3320(6) . ?
Ru1 O1 2.2645(15) . ?
Ru1 C1 1.940(2) . ?
Ru1 C24 1.831(2) . ?
O1 C26 1.376(2) . ?
O1 C31 1.476(2) . ?
N1 C1 1.332(3) . ?
N1 C2 1.514(3) . ?
N1 C21 1.492(3) . ?
C1 C4 1.525(3) . ?
C2 C3 1.502(3) . ?
C2 C19 1.529(3) . ?
C2 C20 1.540(3) . ?
C3 C4 1.529(3) . ?
C3 C18 1.317(3) . ?
C4 C5 1.545(3) . ?
C4 C17 1.548(3) . ?
C5 C6 1.388(3) . ?
C5 C10 1.399(3) . ?
C6 H6 0.9500 . ?
C6 C7 1.401(3) . ?
C7 H7 0.9500 . ?
C7 C8 1.381(3) . ?
C8 H8 0.9500 . ?
C8 C9 1.394(3) . ?
C9 H9 0.9500 . ?
C9 C10 1.380(3) . ?
C10 C11 1.525(3) . ?
C11 H11 1.0000 . ?
C11 C12 1.519(3) . ?
C11 C18 1.533(3) . ?
C12 C13 1.385(3) . ?
C12 C17 1.406(3) . ?
C13 H13 0.9500 . ?
C13 C14 1.394(3) . ?
C14 H14 0.9500 . ?
C14 C15 1.380(3) . ?
C15 H15 0.9500 . ?
C15 C16 1.400(3) . ?
C16 H16 0.9500 . ?
C16 C17 1.385(3) . ?
C18 H18 0.9500 . ?
C19 H19A 0.9800 . ?
C19 H19B 0.9800 . ?
C19 H19C 0.9800 . ?
C20 H20A 0.9800 . ?
C20 H20B 0.9800 . ?
C20 H20C 0.9800 . ?
C21 H21 1.0000 . ?
C21 C22 1.524(3) . ?
C21 C23 1.527(3) . ?
C22 H22A 0.9800 . ?
C22 H22B 0.9800 . ?
C22 H22C 0.9800 . ?
C23 H23A 0.9800 . ?
C23 H23B 0.9800 . ?
C23 H23C 0.9800 . ?
C24 H24 0.9500 . ?
C24 C25 1.445(3) . ?
C25 C26 1.407(3) . ?
C25 C30 1.410(3) . ?
C26 C27 1.385(3) . ?
C27 H27 0.9500 . ?
C27 C28 1.397(3) . ?
C28 H28 0.9500 . ?
C28 C29 1.385(3) . ?
C29 H29 0.9500 . ?
C29 C30 1.384(3) . ?
C30 H30 0.9500 . ?
C31 H31 1.0000 . ?
C31 C32 1.519(3) . ?
C31 C33 1.519(3) . ?
C32 H32A 0.9800 . ?
C32 H32B 0.9800 . ?
C32 H32C 0.9800 . ?
C33 H33A 0.9800 . ?
C33 H33B 0.9800 . ?
C33 H33C 0.9800 . ?
Ru1A Cl1A 2.3343(6) . ?
Ru1A Cl2A 2.3383(6) . ?
Ru1A O1A 2.2842(14) . ?
Ru1A C1A 1.939(2) . ?
Ru1A C24A 1.833(2) . ?
O1A C26A 1.374(2) . ?
O1A C31A 1.473(2) . ?
N1A C1A 1.337(3) . ?
N1A C2A 1.512(3) . ?
N1A C21A 1.496(3) . ?
C1A C4A 1.525(3) . ?
C2A C3A 1.504(3) . ?
C2A C19A 1.537(3) . ?
C2A C20A 1.530(3) . ?
C3A C4A 1.531(3) . ?
C3A C18A 1.318(3) . ?
C4A C5A 1.551(3) . ?
C4A C17A 1.554(3) . ?
C5A C6A 1.387(3) . ?
C5A C10A 1.407(3) . ?
C6A H6A 0.9500 . ?
C6A C7A 1.403(3) . ?
C7A H7A 0.9500 . ?
C7A C8A 1.382(3) . ?
C8A H8A 0.9500 . ?
C8A C9A 1.390(3) . ?
C9A H9A 0.9500 . ?
C9A C10A 1.386(3) . ?
C10A C11A 1.523(3) . ?
C11A H11A 1.0000 . ?
C11A C12A 1.524(3) . ?
C11A C18A 1.534(3) . ?
C12A C13A 1.385(3) . ?
C12A C17A 1.401(3) . ?
C13A H13A 0.9500 . ?
C13A C14A 1.390(3) . ?
C14A H14A 0.9500 . ?
C14A C15A 1.387(3) . ?
C15A H15A 0.9500 . ?
C15A C16A 1.397(3) . ?
C16A H16A 0.9500 . ?
C16A C17A 1.388(3) . ?
C18A H18A 0.9500 . ?
C19A H19D 0.9800 . ?
C19A H19E 0.9800 . ?
C19A H19F 0.9800 . ?
C20A H20D 0.9800 . ?
C20A H20E 0.9800 . ?
C20A H20F 0.9800 . ?
C21A H21A 1.0000 . ?
C21A C22A 1.522(3) . ?
C21A C23A 1.522(3) . ?
C22A H22D 0.9800 . ?
C22A H22E 0.9800 . ?
C22A H22F 0.9800 . ?
C23A H23D 0.9800 . ?
C23A H23E 0.9800 . ?
C23A H23F 0.9800 . ?
C24A H24A 0.9500 . ?
C24A C25A 1.450(3) . ?
C25A C26A 1.409(3) . ?
C25A C30A 1.404(3) . ?
C26A C27A 1.388(3) . ?
C27A H27A 0.9500 . ?
C27A C28A 1.394(3) . ?
C28A H28A 0.9500 . ?
C28A C29A 1.394(3) . ?
C29A H29A 0.9500 . ?
C29A C30A 1.383(3) . ?
C30A H30A 0.9500 . ?
C31A H31A 1.0000 . ?
C31A C32A 1.516(3) . ?
C31A C33A 1.517(3) . ?
C32A H32D 0.9800 . ?
C32A H32E 0.9800 . ?
C32A H32F 0.9800 . ?
C33A H33D 0.9800 . ?
C33A H33E 0.9800 . ?
C33A H33F 0.9800 . ?
Cl3 C34 1.771(2) . ?
Cl4 C34 1.767(2) . ?
C34 H34A 0.9900 . ?
C34 H34B 0.9900 . ?
Cl3A C34A 1.774(2) . ?
Cl4A C34A 1.768(2) . ?
C34A H34C 0.9900 . ?
C34A H34D 0.9900 . ?

loop_
_geom_torsion_atom_site_label_1
_geom_torsion_atom_site_label_2
_geom_torsion_atom_site_label_3
_geom_torsion_atom_site_label_4
_geom_torsion
_geom_torsion_site_symmetry_1
_geom_torsion_site_symmetry_2
_geom_torsion_site_symmetry_3
_geom_torsion_site_symmetry_4
_geom_torsion_publ_flag
Ru1 O1 C26 C25 -2.3(2) . . . . ?
Ru1 O1 C26 C27 177.73(17) . . . . ?
Ru1 O1 C31 C32 101.40(18) . . . . ?
Ru1 O1 C31 C33 -20.8(2) . . . . ?
Ru1 C1 C4 C3 -177.10(15) . . . . ?
Ru1 C1 C4 C5 67.2(2) . . . . ?
Ru1 C1 C4 C17 -61.0(3) . . . . ?
Ru1 C24 C25 C26 5.2(3) . . . . ?
Ru1 C24 C25 C30 -173.64(15) . . . . ?
Cl1 Ru1 C24 C25 -88.71(15) . . . . ?
Cl2 Ru1 C24 C25 79.56(16) . . . . ?
O1 Ru1 C24 C25 -4.73(15) . . . . ?
O1 C26 C27 C28 -179.27(18) . . . . ?
N1 C1 C4 C3 -0.1(2) . . . . ?
N1 C1 C4 C5 -115.84(19) . . . . ?
N1 C1 C4 C17 115.98(19) . . . . ?
N1 C2 C3 C4 -11.7(2) . . . . ?
N1 C2 C3 C18 174.0(2) . . . . ?
C1 Ru1 C24 C25 171.41(16) . . . . ?
C1 N1 C2 C3 12.6(2) . . . . ?
C1 N1 C2 C19 132.6(2) . . . . ?
C1 N1 C2 C20 -102.0(2) . . . . ?
C1 N1 C21 C22 -101.9(2) . . . . ?
C1 N1 C21 C23 128.8(2) . . . . ?
C1 C4 C5 C6 -11.6(3) . . . . ?
C1 C4 C5 C10 168.29(17) . . . . ?
C1 C4 C17 C12 -170.46(18) . . . . ?
C1 C4 C17 C16 7.8(3) . . . . ?
C2 N1 C1 Ru1 169.23(13) . . . . ?
C2 N1 C1 C4 -8.2(2) . . . . ?
C2 N1 C21 C22 80.1(2) . . . . ?
C2 N1 C21 C23 -49.2(3) . . . . ?
C2 C3 C4 C1 8.0(2) . . . . ?
C2 C3 C4 C5 130.80(18) . . . . ?
C2 C3 C4 C17 -118.45(18) . . . . ?
C2 C3 C18 C11 172.7(2) . . . . ?
C3 C4 C5 C6 -126.4(2) . . . . ?
C3 C4 C5 C10 53.6(2) . . . . ?
C3 C4 C17 C12 -54.6(2) . . . . ?
C3 C4 C17 C16 123.7(2) . . . . ?
C4 C3 C18 C11 -1.4(3) . . . . ?
C4 C5 C6 C7 -179.45(19) . . . . ?
C4 C5 C10 C9 178.31(19) . . . . ?
C4 C5 C10 C11 -0.8(2) . . . . ?
C5 C4 C17 C12 56.6(2) . . . . ?
C5 C4 C17 C16 -125.1(2) . . . . ?
C5 C6 C7 C8 0.5(3) . . . . ?
C5 C10 C11 C12 57.8(2) . . . . ?
C5 C10 C11 C18 -54.3(2) . . . . ?
C6 C5 C10 C9 -1.7(3) . . . . ?
C6 C5 C10 C11 179.12(18) . . . . ?
C6 C7 C8 C9 -0.6(3) . . . . ?
C7 C8 C9 C10 -0.5(3) . . . . ?
C8 C9 C10 C5 1.7(3) . . . . ?
C8 C9 C10 C11 -179.3(2) . . . . ?
C9 C10 C11 C12 -121.3(2) . . . . ?
C9 C10 C11 C18 126.7(2) . . . . ?
C10 C5 C6 C7 0.6(3) . . . . ?
C10 C11 C12 C13 121.5(2) . . . . ?
C10 C11 C12 C17 -57.7(2) . . . . ?
C10 C11 C18 C3 56.1(2) . . . . ?
C11 C12 C13 C14 -179.9(2) . . . . ?
C11 C12 C17 C4 0.6(2) . . . . ?
C11 C12 C17 C16 -177.90(18) . . . . ?
C12 C11 C18 C3 -54.9(2) . . . . ?
C12 C13 C14 C15 -1.5(3) . . . . ?
C13 C12 C17 C4 -178.70(18) . . . . ?
C13 C12 C17 C16 2.8(3) . . . . ?
C13 C14 C15 C16 1.6(3) . . . . ?
C14 C15 C16 C17 0.5(3) . . . . ?
C15 C16 C17 C4 179.16(19) . . . . ?
C15 C16 C17 C12 -2.7(3) . . . . ?
C17 C4 C5 C6 123.4(2) . . . . ?
C17 C4 C5 C10 -56.6(2) . . . . ?
C17 C12 C13 C14 -0.7(3) . . . . ?
C18 C3 C4 C1 -176.57(18) . . . . ?
C18 C3 C4 C5 -53.8(2) . . . . ?
C18 C3 C4 C17 57.0(2) . . . . ?
C18 C11 C12 C13 -126.0(2) . . . . ?
C18 C11 C12 C17 54.8(2) . . . . ?
C19 C2 C3 C4 -132.51(19) . . . . ?
C19 C2 C3 C18 53.1(3) . . . . ?
C20 C2 C3 C4 104.4(2) . . . . ?
C20 C2 C3 C18 -69.9(3) . . . . ?
C21 N1 C1 Ru1 -8.9(2) . . . . ?
C21 N1 C1 C4 173.66(16) . . . . ?
C21 N1 C2 C3 -169.33(17) . . . . ?
C21 N1 C2 C19 -49.4(3) . . . . ?
C21 N1 C2 C20 76.0(2) . . . . ?
C24 C25 C26 O1 -1.2(3) . . . . ?
C24 C25 C26 C27 178.76(19) . . . . ?
C24 C25 C30 C29 -178.82(19) . . . . ?
C25 C26 C27 C28 0.8(3) . . . . ?
C26 O1 C31 C32 -75.5(2) . . . . ?
C26 O1 C31 C33 162.24(17) . . . . ?
C26 C25 C30 C29 2.4(3) . . . . ?
C26 C27 C28 C29 0.8(3) . . . . ?
C27 C28 C29 C30 -0.8(3) . . . . ?
C28 C29 C30 C25 -0.9(3) . . . . ?
C30 C25 C26 O1 177.73(17) . . . . ?
C30 C25 C26 C27 -2.3(3) . . . . ?
C31 O1 C26 C25 175.14(17) . . . . ?
C31 O1 C26 C27 -4.8(3) . . . . ?
Ru1A O1A C26A C25A 1.8(2) . . . . ?
Ru1A O1A C26A C27A -178.30(17) . . . . ?
Ru1A O1A C31A C32A 19.1(2) . . . . ?
Ru1A O1A C31A C33A -101.88(19) . . . . ?
Ru1A C1A C4A C3A 176.60(15) . . . . ?
Ru1A C1A C4A C5A 61.3(3) . . . . ?
Ru1A C1A C4A C17A -67.6(2) . . . . ?
Ru1A C24A C25A C26A -1.1(3) . . . . ?
Ru1A C24A C25A C30A 178.09(16) . . . . ?
Cl1A Ru1A C24A C25A -82.12(16) . . . . ?
Cl2A Ru1A C24A C25A 86.73(16) . . . . ?
O1A Ru1A C24A C25A 1.59(15) . . . . ?
O1A C26A C27A C28A -178.93(19) . . . . ?
N1A C1A C4A C3A 0.7(2) . . . . ?
N1A C1A C4A C5A -114.64(19) . . . . ?
N1A C1A C4A C17A 116.48(19) . . . . ?
N1A C2A C3A C4A 13.7(2) . . . . ?
N1A C2A C3A C18A -175.5(2) . . . . ?
C1A Ru1A C24A C25A -174.51(16) . . . . ?
C1A N1A C2A C3A -14.3(2) . . . . ?
C1A N1A C2A C19A 99.4(2) . . . . ?
C1A N1A C2A C20A -134.77(19) . . . . ?
C1A N1A C21A C22A -127.4(2) . . . . ?
C1A N1A C21A C23A 103.6(2) . . . . ?
C1A C4A C5A C6A -8.2(3) . . . . ?
C1A C4A C5A C10A 169.28(17) . . . . ?
C1A C4A C17A C12A -167.40(18) . . . . ?
C1A C4A C17A C16A 10.8(3) . . . . ?
C2A N1A C1A Ru1A -167.60(13) . . . . ?
C2A N1A C1A C4A 8.9(2) . . . . ?
C2A N1A C21A C22A 47.7(3) . . . . ?
C2A N1A C21A C23A -81.2(2) . . . . ?
C2A C3A C4A C1A -9.7(2) . . . . ?
C2A C3A C4A C5A 115.96(18) . . . . ?
C2A C3A C4A C17A -133.71(17) . . . . ?
C2A C3A C18A C11A -169.3(2) . . . . ?
C3A C4A C5A C6A -123.3(2) . . . . ?
C3A C4A C5A C10A 54.3(2) . . . . ?
C3A C4A C17A C12A -52.6(2) . . . . ?
C3A C4A C17A C16A 125.6(2) . . . . ?
C4A C3A C18A C11A 1.1(3) . . . . ?
C4A C5A C6A C7A 179.90(18) . . . . ?
C4A C5A C10A C9A 178.95(18) . . . . ?
C4A C5A C10A C11A -0.4(2) . . . . ?
C5A C4A C17A C12A 57.2(2) . . . . ?
C5A C4A C17A C16A -124.6(2) . . . . ?
C5A C6A C7A C8A -0.2(3) . . . . ?
C5A C10A C11A C12A 57.1(2) . . . . ?
C5A C10A C11A C18A -54.8(2) . . . . ?
C6A C5A C10A C9A -3.3(3) . . . . ?
C6A C5A C10A C11A 177.34(17) . . . . ?
C6A C7A C8A C9A -1.5(3) . . . . ?
C7A C8A C9A C10A 0.7(3) . . . . ?
C8A C9A C10A C5A 1.6(3) . . . . ?
C8A C9A C10A C11A -179.09(19) . . . . ?
C9A C10A C11A C12A -122.2(2) . . . . ?
C9A C10A C11A C18A 125.9(2) . . . . ?
C10A C5A C6A C7A 2.6(3) . . . . ?
C10A C11A C12A C13A 124.5(2) . . . . ?
C10A C11A C12A C17A -56.3(2) . . . . ?
C10A C11A C18A C3A 54.9(2) . . . . ?
C11A C12A C13A C14A 178.4(2) . . . . ?
C11A C12A C17A C4A -0.6(2) . . . . ?
C11A C12A C17A C16A -178.93(18) . . . . ?
C12A C11A C18A C3A -56.3(2) . . . . ?
C12A C13A C14A C15A 0.8(3) . . . . ?
C13A C12A C17A C4A 178.66(19) . . . . ?
C13A C12A C17A C16A 0.3(3) . . . . ?
C13A C14A C15A C16A -0.3(3) . . . . ?
C14A C15A C16A C17A -0.1(3) . . . . ?
C15A C16A C17A C4A -177.92(19) . . . . ?
C15A C16A C17A C12A 0.1(3) . . . . ?
C17A C4A C5A C6A 126.1(2) . . . . ?
C17A C4A C5A C10A -56.4(2) . . . . ?
C17A C12A C13A C14A -0.8(3) . . . . ?
C18A C3A C4A C1A 177.80(19) . . . . ?
C18A C3A C4A C5A -56.6(2) . . . . ?
C18A C3A C4A C17A 53.8(2) . . . . ?
C18A C11A C12A C13A -123.9(2) . . . . ?
C18A C11A C12A C17A 55.3(2) . . . . ?
C19A C2A C3A C4A -101.67(19) . . . . ?
C19A C2A C3A C18A 69.2(3) . . . . ?
C20A C2A C3A C4A 135.38(18) . . . . ?
C20A C2A C3A C18A -53.8(3) . . . . ?
C21A N1A C1A Ru1A 7.9(2) . . . . ?
C21A N1A C1A C4A -175.60(17) . . . . ?
C21A N1A C2A C3A 170.34(17) . . . . ?
C21A N1A C2A C19A -76.0(2) . . . . ?
C21A N1A C2A C20A 49.9(2) . . . . ?
C24A C25A C26A O1A -0.8(3) . . . . ?
C24A C25A C26A C27A 179.36(19) . . . . ?
C24A C25A C30A C29A -180.0(2) . . . . ?
C25A C26A C27A C28A 0.9(3) . . . . ?
C26A O1A C31A C32A -167.48(17) . . . . ?
C26A O1A C31A C33A 71.6(2) . . . . ?
C26A C25A C30A C29A -0.8(3) . . . . ?
C26A C27A C28A C29A -1.4(3) . . . . ?
C27A C28A C29A C30A 0.8(3) . . . . ?
C28A C29A C30A C25A 0.3(3) . . . . ?
C30A C25A C26A O1A 179.99(18) . . . . ?
C30A C25A C26A C27A 0.1(3) . . . . ?
C31A O1A C26A C25A -172.88(17) . . . . ?
C31A O1A C26A C27A 7.0(3) . . . . ?
